data_2243553
loop_
_publ_author_name
'Battaglia, Zachary O.'
'Kersten, Jordan T.'
'Nicol, Elise M.'
'Whitworth, Paloma'
'Wheeler, Kraig A.'
'Hall, Charlie L.'
'Potticary, Jason'
'Hamilton, Victoria'
'Hall, Simon R.'
'D'Ambruoso, Gemma D.'
'Matsumoto, Masaomi'
'Warren, Stephen D.'
'Cremeens, Matthew E.'

_publ_section_title
;
 Crystal structure and Hirshfeld analysis of 3'-bromo-4-methylchalcone and
 3'-cyano-4-methylchalcone
;
_journal_issue 9
_journal_name_full 'Acta Crystallographica Section E'
_journal_page_first 1496
_journal_page_last 1502
_journal_paper_doi 10.1107/S2056989020011135
_journal_volume 76
_journal_year 2020
_chemical_formula_iupac 'C16 H13 Br O'
_chemical_formula_moiety 'C16 H13 Br O'
_chemical_formula_sum 'C16 H13 Br O'
_chemical_formula_weight 301.17
_chemical_name_common
;
3'-Bromo-4-methylchalcone
;
_chemical_name_systematic
;
1-(2-Bromophenyl)-3-(4-methylphenyl)prop-2-en-1-one
;
_space_group_crystal_system triclinic
_space_group_IT_number 2
_space_group_name_Hall '-P 1'
_space_group_name_H-M_alt 'P -1'
_atom_sites_solution_hydrogens geom
_atom_sites_solution_primary direct
_audit_creation_method SHELXL-2018/3
_cell_angle_alpha 88.532(3)
_cell_angle_beta 82.199(3)
_cell_angle_gamma 87.457(3)
_cell_formula_units_Z 2
_cell_length_a 5.9282(6)
_cell_length_b 7.3614(8)
_cell_length_c 14.6747(16)
_cell_measurement_reflns_used 1318
_cell_measurement_temperature 100(2)
_cell_measurement_theta_max 71.65
_cell_measurement_theta_min 6.02
_cell_volume 633.73(12)
_computing_cell_refinement
;
SAINT (Bruker, 2017)
;
_computing_data_collection
;
APEX3 (Bruker, 2018)
;
_computing_data_reduction
;
SAINT (Bruker, 2017)
;
_computing_molecular_graphics
;
XSEED (Barbour, 2001)
;
_computing_publication_material
;
XSEED (Barbour, 2001)
;
_computing_structure_refinement
;
<i>SHELXL2018/3</i> (Sheldrick, 2015b)
;
_computing_structure_solution
;
<i>SHELXT2018/2</i> (Sheldrick, 2015a)
;
_diffrn_ambient_temperature 100(2)
_diffrn_detector 'Bruker Photon II CPAD'
_diffrn_detector_area_resol_mean 7.9
_diffrn_measured_fraction_theta_full 0.989
_diffrn_measured_fraction_theta_max 0.986
_diffrn_measurement_device 'Kappa Four-Circle Diffractometer'
_diffrn_measurement_device_type 'Bruker D8 Venture'
_diffrn_measurement_method '\f and \w scans'
_diffrn_radiation_monochromator 'Double Bounce Multilayer Mirrors'
_diffrn_radiation_probe x-ray
_diffrn_radiation_type CuK\a
_diffrn_radiation_wavelength 1.54178
_diffrn_reflns_av_R_equivalents 0.0225
_diffrn_reflns_av_unetI/netI 0.0228
_diffrn_reflns_limit_h_max 7
_diffrn_reflns_limit_h_min -6
_diffrn_reflns_limit_k_max 9
_diffrn_reflns_limit_k_min -9
_diffrn_reflns_limit_l_max 18
_diffrn_reflns_limit_l_min -18
_diffrn_reflns_number 8397
_diffrn_reflns_theta_full 67.679
_diffrn_reflns_theta_max 72.181
_diffrn_reflns_theta_min 3.040
_diffrn_source 'Microsource IuS Incoatec 3.0'
_exptl_absorpt_coefficient_mu 4.277
_exptl_absorpt_correction_T_max 0.7536
_exptl_absorpt_correction_T_min 0.5311
_exptl_absorpt_correction_type multi-scan
_exptl_absorpt_process_details
;
(SADABS; Krause <i>et al.</i>,  2015)
;
_exptl_crystal_colour colorless
_exptl_crystal_density_diffrn 1.578
_exptl_crystal_description 'transparent plate'
_exptl_crystal_F_000 304
_exptl_crystal_size_max 0.388
_exptl_crystal_size_mid 0.249
_exptl_crystal_size_min 0.112
_refine_diff_density_max 0.633
_refine_diff_density_min -0.400
_refine_ls_extinction_method none
_refine_ls_goodness_of_fit_ref 1.094
_refine_ls_hydrogen_treatment constr
_refine_ls_matrix_type full
_refine_ls_number_parameters 164
_refine_ls_number_reflns 2461
_refine_ls_number_restraints 0
_refine_ls_restrained_S_all 1.094
_refine_ls_R_factor_all 0.0256
_refine_ls_R_factor_gt 0.0255
_refine_ls_shift/su_max 0.001
_refine_ls_shift/su_mean 0.000
_refine_ls_structure_factor_coef Fsqd
_refine_ls_weighting_details 'w=1/[\s^2^(Fo^2^)+(0.0313P)^2^+0.5783P] where P=(Fo^2^+2Fc^2^)/3'
_refine_ls_weighting_scheme calc
_refine_ls_wR_factor_gt 0.0650
_refine_ls_wR_factor_ref 0.0651
_reflns_number_gt 2440
_reflns_number_total 2461
_reflns_threshold_expression 'I > 2\s(I)'
_cod_data_source_file tx2030sup1.cif
_cod_data_source_block II
_cod_database_code 2243553
_shelx_space_group_comment
;
The symmetry employed for this shelxl refinement is uniquely defined
by the following loop, which should always be used as a source of
symmetry information in preference to the above space-group names.
They are only intended as comments.
;

loop_
_space_group_symop_operation_xyz
'x, y, z'
'-x, -y, -z'

loop_
_atom_site_type_symbol
_atom_site_label
_atom_site_fract_x
_atom_site_fract_y
_atom_site_fract_z
_atom_site_U_iso_or_equiv
_atom_site_adp_type
_atom_site_calc_flag
_atom_site_occupancy
_atom_site_disorder_assembly
_atom_site_disorder_group
Br Br1 0.80035(3) 0.89029(3) 0.08237(2) 0.02192(9) Uani d 1 . .
O O1 0.7329(2) 0.7890(2) 0.45698(9) 0.0223(3) Uani d 1 . .
C C1 0.5354(3) 0.7917(2) 0.44225(13) 0.0170(4) Uani d 1 . .
C C2 0.3466(3) 0.7319(3) 0.51279(13) 0.0192(4) Uani d 1 . .
H H2 0.199245 0.718770 0.495759 0.023 Uiso calc 1 . .
C C3 0.3817(3) 0.6965(2) 0.59951(13) 0.0186(4) Uani d 1 . .
H H3 0.530796 0.713033 0.613915 0.022 Uiso calc 1 . .
C C4 0.4726(3) 0.8590(2) 0.35130(13) 0.0155(3) Uani d 1 . .
C C5 0.6366(3) 0.8439(2) 0.27330(13) 0.0161(3) Uani d 1 . .
H H5 0.783980 0.791310 0.277957 0.019 Uiso calc 1 . .
C C6 0.5803(3) 0.9069(2) 0.18959(12) 0.0167(3) Uani d 1 . .
C C7 0.3658(3) 0.9867(2) 0.18070(13) 0.0189(4) Uani d 1 . .
H H7 0.330243 1.029208 0.122449 0.023 Uiso calc 1 . .
C C8 0.2067(3) 1.0024(2) 0.25840(14) 0.0192(4) Uani d 1 . .
H H8 0.061052 1.058189 0.253582 0.023 Uiso calc 1 . .
C C9 0.2567(3) 0.9378(2) 0.34359(13) 0.0175(4) Uani d 1 . .
H H9 0.144730 0.947060 0.396286 0.021 Uiso calc 1 . .
C C10 0.2121(3) 0.6346(2) 0.67464(13) 0.0180(4) Uani d 1 . .
C C11 0.2535(3) 0.6525(2) 0.76554(14) 0.0197(4) Uani d 1 . .
H H11 0.393474 0.699115 0.777189 0.024 Uiso calc 1 . .
C C12 0.0940(3) 0.6036(3) 0.83870(13) 0.0204(4) Uani d 1 . .
H H12 0.124142 0.620360 0.899810 0.025 Uiso calc 1 . .
C C13 -0.1104(3) 0.5301(2) 0.82409(13) 0.0188(4) Uani d 1 . .
C C14 -0.1492(3) 0.5068(2) 0.73322(13) 0.0191(4) Uani d 1 . .
H H14 -0.285712 0.453991 0.721786 0.023 Uiso calc 1 . .
C C15 0.0076(3) 0.5594(3) 0.65972(13) 0.0195(4) Uani d 1 . .
H H15 -0.023652 0.544247 0.598635 0.023 Uiso calc 1 . .
C C16 -0.2846(4) 0.4761(3) 0.90371(14) 0.0243(4) Uani d 1 . .
H H16A -0.238535 0.357702 0.928866 0.036 Uiso calc 1 . .
H H16B -0.433393 0.467934 0.882360 0.036 Uiso calc 1 . .
H H16C -0.295102 0.567581 0.951623 0.036 Uiso calc 1 . .

loop_
_atom_site_aniso_label
_atom_site_aniso_U_11
_atom_site_aniso_U_22
_atom_site_aniso_U_33
_atom_site_aniso_U_12
_atom_site_aniso_U_13
_atom_site_aniso_U_23
Br1 0.02062(13) 0.02741(13) 0.01669(12) -0.00258(8) 0.00161(8) 0.00044(8)
O1 0.0152(7) 0.0321(7) 0.0196(7) -0.0023(5) -0.0024(5) 0.0007(5)
C1 0.0174(9) 0.0142(8) 0.0194(9) -0.0018(7) -0.0019(7) -0.0021(6)
C2 0.0175(9) 0.0191(9) 0.0206(9) -0.0019(7) -0.0008(7) -0.0013(7)
C3 0.0176(9) 0.0142(8) 0.0237(9) 0.0005(7) -0.0015(7) -0.0026(7)
C4 0.0150(8) 0.0131(8) 0.0188(9) -0.0030(6) -0.0025(7) -0.0012(6)
C5 0.0136(8) 0.0143(8) 0.0205(9) -0.0026(6) -0.0024(7) -0.0016(7)
C6 0.0163(9) 0.0167(8) 0.0168(8) -0.0043(7) 0.0005(7) -0.0012(6)
C7 0.0198(9) 0.0174(8) 0.0208(9) -0.0042(7) -0.0070(7) 0.0020(7)
C8 0.0140(9) 0.0167(8) 0.0275(10) -0.0003(7) -0.0048(7) -0.0008(7)
C9 0.0147(9) 0.0157(8) 0.0215(9) -0.0018(7) 0.0001(7) -0.0021(7)
C10 0.0183(9) 0.0148(8) 0.0209(9) 0.0002(7) -0.0026(7) 0.0011(7)
C11 0.0196(9) 0.0155(8) 0.0259(10) -0.0007(7) -0.0099(8) 0.0010(7)
C12 0.0245(10) 0.0175(9) 0.0207(9) 0.0020(7) -0.0092(8) 0.0001(7)
C13 0.0206(9) 0.0142(8) 0.0218(9) 0.0030(7) -0.0045(7) 0.0000(7)
C14 0.0187(9) 0.0167(8) 0.0230(9) -0.0025(7) -0.0058(7) -0.0003(7)
C15 0.0217(10) 0.0189(9) 0.0189(9) -0.0027(7) -0.0054(7) -0.0012(7)
C16 0.0244(10) 0.0272(10) 0.0211(9) 0.0001(8) -0.0027(8) -0.0006(8)

loop_
_atom_type_symbol
_atom_type_description
_atom_type_scat_dispersion_real
_atom_type_scat_dispersion_imag
_atom_type_scat_source
C C 0.0181 0.0091 'International Tables Vol C Tables 4.2.6.8 and 6.1.1.4'
H H 0.0000 0.0000 'International Tables Vol C Tables 4.2.6.8 and 6.1.1.4'
O O 0.0492 0.0322 'International Tables Vol C Tables 4.2.6.8 and 6.1.1.4'
Br Br -0.6763 1.2805 'International Tables Vol C Tables 4.2.6.8 and 6.1.1.4'

loop_
_geom_angle_atom_site_label_1
_geom_angle_atom_site_label_2
_geom_angle_atom_site_label_3
_geom_angle_site_symmetry_1
_geom_angle_site_symmetry_3
_geom_angle
_geom_angle_publ_flag
O1 C1 C2 . . 122.32(17) ?
O1 C1 C4 . . 120.48(17) ?
C2 C1 C4 . . 117.20(16) ?
C3 C2 C1 . . 120.92(17) ?
C3 C2 H2 . . 119.5 ?
C1 C2 H2 . . 119.5 ?
C2 C3 C10 . . 126.21(18) ?
C2 C3 H3 . . 116.9 ?
C10 C3 H3 . . 116.9 ?
C9 C4 C5 . . 120.03(17) ?
C9 C4 C1 . . 121.39(17) ?
C5 C4 C1 . . 118.57(16) ?
C6 C5 C4 . . 118.80(17) ?
C6 C5 H5 . . 120.6 ?
C4 C5 H5 . . 120.6 ?
C5 C6 C7 . . 121.94(17) ?
C5 C6 Br1 . . 119.84(14) ?
C7 C6 Br1 . . 118.21(14) ?
C8 C7 C6 . . 118.60(17) ?
C8 C7 H7 . . 120.7 ?
C6 C7 H7 . . 120.7 ?
C7 C8 C9 . . 120.93(17) ?
C7 C8 H8 . . 119.5 ?
C9 C8 H8 . . 119.5 ?
C8 C9 C4 . . 119.69(17) ?
C8 C9 H9 . . 120.2 ?
C4 C9 H9 . . 120.2 ?
C11 C10 C15 . . 118.05(18) ?
C11 C10 C3 . . 119.08(17) ?
C15 C10 C3 . . 122.87(17) ?
C12 C11 C10 . . 121.11(18) ?
C12 C11 H11 . . 119.4 ?
C10 C11 H11 . . 119.4 ?
C11 C12 C13 . . 120.94(18) ?
C11 C12 H12 . . 119.5 ?
C13 C12 H12 . . 119.5 ?
C12 C13 C14 . . 118.08(18) ?
C12 C13 C16 . . 121.12(18) ?
C14 C13 C16 . . 120.80(18) ?
C15 C14 C13 . . 121.21(18) ?
C15 C14 H14 . . 119.4 ?
C13 C14 H14 . . 119.4 ?
C14 C15 C10 . . 120.57(18) ?
C14 C15 H15 . . 119.7 ?
C10 C15 H15 . . 119.7 ?
C13 C16 H16A . . 109.5 ?
C13 C16 H16B . . 109.5 ?
H16A C16 H16B . . 109.5 ?
C13 C16 H16C . . 109.5 ?
H16A C16 H16C . . 109.5 ?
H16B C16 H16C . . 109.5 ?

loop_
_geom_bond_atom_site_label_1
_geom_bond_atom_site_label_2
_geom_bond_site_symmetry_2
_geom_bond_distance
_geom_bond_publ_flag
Br1 C6 . 1.9053(18) ?
O1 C1 . 1.219(2) ?
C1 C2 . 1.491(3) ?
C1 C4 . 1.500(3) ?
C2 C3 . 1.334(3) ?
C2 H2 . 0.9500 ?
C3 C10 . 1.465(3) ?
C3 H3 . 0.9500 ?
C4 C9 . 1.399(3) ?
C4 C5 . 1.401(3) ?
C5 C6 . 1.380(3) ?
C5 H5 . 0.9500 ?
C6 C7 . 1.398(3) ?
C7 C8 . 1.382(3) ?
C7 H7 . 0.9500 ?
C8 C9 . 1.391(3) ?
C8 H8 . 0.9500 ?
C9 H9 . 0.9500 ?
C10 C11 . 1.399(3) ?
C10 C15 . 1.401(3) ?
C11 C12 . 1.382(3) ?
C11 H11 . 0.9500 ?
C12 C13 . 1.393(3) ?
C12 H12 . 0.9500 ?
C13 C14 . 1.400(3) ?
C13 C16 . 1.508(3) ?
C14 C15 . 1.384(3) ?
C14 H14 . 0.9500 ?
C15 H15 . 0.9500 ?
C16 H16A . 0.9800 ?
C16 H16B . 0.9800 ?
C16 H16C . 0.9800 ?

loop_
_geom_torsion_atom_site_label_1
_geom_torsion_atom_site_label_2
_geom_torsion_atom_site_label_3
_geom_torsion_atom_site_label_4
_geom_torsion_site_symmetry_1
_geom_torsion_site_symmetry_2
_geom_torsion_site_symmetry_3
_geom_torsion_site_symmetry_4
_geom_torsion
_geom_torsion_publ_flag
O1 C1 C2 C3 . . . . 9.4(3) ?
C4 C1 C2 C3 . . . . -169.73(17) ?
C1 C2 C3 C10 . . . . -179.08(17) ?
O1 C1 C4 C9 . . . . -151.81(18) ?
C2 C1 C4 C9 . . . . 27.3(2) ?
O1 C1 C4 C5 . . . . 27.4(3) ?
C2 C1 C4 C5 . . . . -153.51(16) ?
C9 C4 C5 C6 . . . . -0.4(3) ?
C1 C4 C5 C6 . . . . -179.54(16) ?
C4 C5 C6 C7 . . . . 0.7(3) ?
C4 C5 C6 Br1 . . . . 179.46(13) ?
C5 C6 C7 C8 . . . . 0.0(3) ?
Br1 C6 C7 C8 . . . . -178.79(13) ?
C6 C7 C8 C9 . . . . -1.0(3) ?
C7 C8 C9 C4 . . . . 1.3(3) ?
C5 C4 C9 C8 . . . . -0.6(3) ?
C1 C4 C9 C8 . . . . 178.53(16) ?
C2 C3 C10 C11 . . . . -161.99(18) ?
C2 C3 C10 C15 . . . . 17.3(3) ?
C15 C10 C11 C12 . . . . -2.3(3) ?
C3 C10 C11 C12 . . . . 177.07(16) ?
C10 C11 C12 C13 . . . . 1.8(3) ?
C11 C12 C13 C14 . . . . 0.2(3) ?
C11 C12 C13 C16 . . . . 179.84(17) ?
C12 C13 C14 C15 . . . . -1.6(3) ?
C16 C13 C14 C15 . . . . 178.69(17) ?
C13 C14 C15 C10 . . . . 1.1(3) ?
C11 C10 C15 C14 . . . . 0.8(3) ?
C3 C10 C15 C14 . . . . -178.51(17) ?

_cod_database_fobs_code 2243553
